data_4062095
loop_
_publ_author_name
'Bauer, Tillmann'
'Schulz, Stephan'
'Nieger, Martin'

_publ_section_title
;
Bis(alkylamino)phosphanes - Deprotonation Reactions and reactivity of
 t-BuP(NH-tBu)2 toward Group 13 Compounds
;
_journal_name_full Organometallics
_journal_year 2003
_chemical_formula_moiety 'C15 H37 Al N3 P'
_chemical_formula_sum 'C15 H37 Al N3 P'
_chemical_formula_weight 317.43
_space_group_IT_number 61
_symmetry_cell_setting orthorhombic
_symmetry_space_group_name_Hall '-P 2ac 2ab'
_symmetry_space_group_name_H-M 'P b c a'
_cell_angle_alpha 90.00
_cell_angle_beta 90.00
_cell_angle_gamma 90.00
_cell_formula_units_Z 8
_cell_length_a 12.8303(2)
_cell_length_b 16.7407(3)
_cell_length_c 18.6533(4)
_cell_measurement_temperature 123(2)
_cell_volume 4006.51(13)
_diffrn_ambient_temperature 123(2)
_exptl_crystal_density_diffrn 1.052
_cod_database_code 4062095

loop_
_symmetry_equiv_pos_as_xyz
'x, y, z'
'-x+1/2, -y, z+1/2'
'-x, y+1/2, -z+1/2'
'x+1/2, -y+1/2, -z'
'-x, -y, -z'
'x-1/2, y, -z-1/2'
'x, -y-1/2, z-1/2'
'-x-1/2, y-1/2, z'

loop_
_atom_site_label
_atom_site_type_symbol
_atom_site_fract_x
_atom_site_fract_y
_atom_site_fract_z
_atom_site_U_iso_or_equiv
_atom_site_adp_type
_atom_site_occupancy
_atom_site_symmetry_multiplicity
_atom_site_calc_flag
_atom_site_refinement_flags
_atom_site_disorder_assembly
_atom_site_disorder_group
P1 P 0.29998(5) 0.66990(3) 0.38785(3) 0.02271(18) Uani 1 1 d . . .
Al1 Al 0.30651(5) 0.52638(4) 0.33649(3) 0.0247(2) Uani 1 1 d D . .
H1 H 0.2273(14) 0.4728(11) 0.3025(10) 0.030 Uiso 1 1 d D . .
N1 N 0.29003(13) 0.57500(10) 0.42466(9) 0.0224(4) Uani 1 1 d . . .
N2 N 0.33715(14) 0.62799(11) 0.30684(9) 0.0236(4) Uani 1 1 d . . .
N3 N 0.42229(16) 0.44464(11) 0.32545(10) 0.0333(5) Uani 1 1 d . . .
C1 C 0.42289(19) 0.71369(13) 0.42897(11) 0.0289(6) Uani 1 1 d . . .
C2 C 0.51552(19) 0.65755(16) 0.42989(13) 0.0406(7) Uani 1 1 d . . .
H2A H 0.5322 0.6413 0.3808 0.061 Uiso 1 1 calc R . .
H2B H 0.4986 0.6102 0.4585 0.061 Uiso 1 1 calc R . .
H2C H 0.5757 0.6849 0.4510 0.061 Uiso 1 1 calc R . .
C3 C 0.3967(2) 0.73985(16) 0.50598(13) 0.0449(7) Uani 1 1 d . . .
H3A H 0.3366 0.7760 0.5052 0.067 Uiso 1 1 calc R . .
H3B H 0.4568 0.7675 0.5268 0.067 Uiso 1 1 calc R . .
H3C H 0.3800 0.6927 0.5350 0.067 Uiso 1 1 calc R . .
C4 C 0.4501(2) 0.78915(15) 0.38617(13) 0.0431(7) Uani 1 1 d . . .
H4A H 0.3898 0.8251 0.3854 0.065 Uiso 1 1 calc R . .
H4B H 0.4686 0.7743 0.3370 0.065 Uiso 1 1 calc R . .
H4C H 0.5092 0.8163 0.4088 0.065 Uiso 1 1 calc R . .
C5 C 0.20285(17) 0.55523(14) 0.47461(12) 0.0282(5) Uani 1 1 d . . .
C6 C 0.21239(19) 0.46596(14) 0.49180(13) 0.0371(6) Uani 1 1 d . . .
H6A H 0.2080 0.4350 0.4473 0.056 Uiso 1 1 calc R . .
H6B H 0.1557 0.4501 0.5240 0.056 Uiso 1 1 calc R . .
H6C H 0.2795 0.4557 0.5151 0.056 Uiso 1 1 calc R . .
C7 C 0.2100(2) 0.60188(16) 0.54464(12) 0.0401(7) Uani 1 1 d . . .
H7A H 0.2780 0.5923 0.5669 0.060 Uiso 1 1 calc R . .
H7B H 0.1546 0.5843 0.5772 0.060 Uiso 1 1 calc R . .
H7C H 0.2020 0.6590 0.5348 0.060 Uiso 1 1 calc R . .
C8 C 0.09673(18) 0.57120(16) 0.44032(13) 0.0429(7) Uani 1 1 d . . .
H8A H 0.0914 0.5416 0.3951 0.064 Uiso 1 1 calc R . .
H8B H 0.0893 0.6285 0.4309 0.064 Uiso 1 1 calc R . .
H8C H 0.0414 0.5537 0.4730 0.064 Uiso 1 1 calc R . .
C9 C 0.3316(2) 0.66618(14) 0.23587(12) 0.0327(6) Uani 1 1 d . . .
C10 C 0.2822(2) 0.74740(16) 0.23552(14) 0.0523(8) Uani 1 1 d . . .
H10A H 0.3191 0.7823 0.2692 0.078 Uiso 1 1 calc R . .
H10B H 0.2090 0.7428 0.2500 0.078 Uiso 1 1 calc R . .
H10C H 0.2862 0.7701 0.1872 0.078 Uiso 1 1 calc R . .
C11 C 0.2761(3) 0.61190(17) 0.18396(13) 0.0612(10) Uani 1 1 d . . .
H11A H 0.3094 0.5592 0.1842 0.092 Uiso 1 1 calc R . .
H11B H 0.2798 0.6347 0.1356 0.092 Uiso 1 1 calc R . .
H11C H 0.2029 0.6065 0.1983 0.092 Uiso 1 1 calc R . .
C12 C 0.4465(2) 0.67489(18) 0.20739(14) 0.0585(9) Uani 1 1 d . . .
H12A H 0.4803 0.6224 0.2070 0.088 Uiso 1 1 calc R . .
H12B H 0.4855 0.7111 0.2388 0.088 Uiso 1 1 calc R . .
H12C H 0.4453 0.6966 0.1586 0.088 Uiso 1 1 calc R . .
C13 C 0.3928(2) 0.37110(14) 0.36621(13) 0.0437(7) Uani 1 1 d . . .
H13A H 0.3241 0.3527 0.3503 0.066 Uiso 1 1 calc R . .
H13B H 0.3904 0.3833 0.4176 0.066 Uiso 1 1 calc R . .
H13C H 0.4445 0.3292 0.3574 0.066 Uiso 1 1 calc R . .
C14 C 0.4292(3) 0.42312(16) 0.24830(13) 0.0554(9) Uani 1 1 d . . .
H14A H 0.3606 0.4056 0.2312 0.083 Uiso 1 1 calc R . .
H14B H 0.4797 0.3797 0.2421 0.083 Uiso 1 1 calc R . .
H14C H 0.4518 0.4698 0.2207 0.083 Uiso 1 1 calc R . .
C15 C 0.5265(2) 0.47127(17) 0.34982(17) 0.0573(8) Uani 1 1 d . . .
H15A H 0.5470 0.5192 0.3232 0.086 Uiso 1 1 calc R . .
H15B H 0.5774 0.4287 0.3413 0.086 Uiso 1 1 calc R . .
H15C H 0.5240 0.4835 0.4012 0.086 Uiso 1 1 calc R . .

loop_
_atom_site_aniso_label
_atom_site_aniso_U_11
_atom_site_aniso_U_22
_atom_site_aniso_U_33
_atom_site_aniso_U_23
_atom_site_aniso_U_13
_atom_site_aniso_U_12
P1 0.0274(3) 0.0214(3) 0.0193(3) -0.0002(3) 0.0020(3) 0.0010(3)
Al1 0.0295(4) 0.0209(4) 0.0237(4) -0.0015(3) -0.0018(3) -0.0010(3)
N1 0.0246(10) 0.0211(10) 0.0215(10) 0.0021(8) 0.0040(8) -0.0008(8)
N2 0.0303(11) 0.0226(10) 0.0180(9) 0.0000(8) 0.0007(8) 0.0015(9)
N3 0.0420(13) 0.0259(11) 0.0320(11) -0.0043(9) 0.0019(10) 0.0052(10)
C1 0.0370(14) 0.0278(13) 0.0218(12) -0.0036(10) -0.0013(11) -0.0072(11)
C2 0.0341(15) 0.0473(16) 0.0404(15) -0.0042(13) -0.0078(12) -0.0070(13)
C3 0.0608(19) 0.0435(16) 0.0304(15) -0.0094(12) -0.0010(13) -0.0114(14)
C4 0.0550(18) 0.0364(15) 0.0380(15) 0.0004(12) -0.0025(13) -0.0189(14)
C5 0.0257(12) 0.0306(13) 0.0285(13) 0.0090(11) 0.0045(11) 0.0002(11)
C6 0.0356(15) 0.0363(15) 0.0394(15) 0.0160(12) 0.0076(12) -0.0005(12)
C7 0.0402(16) 0.0507(17) 0.0294(14) 0.0034(12) 0.0130(12) 0.0062(13)
C8 0.0264(14) 0.0533(17) 0.0489(16) 0.0198(14) 0.0031(12) -0.0008(13)
C9 0.0507(16) 0.0272(13) 0.0201(12) 0.0020(11) -0.0019(11) -0.0005(12)
C10 0.086(2) 0.0399(17) 0.0309(15) 0.0079(13) -0.0083(15) 0.0114(16)
C11 0.111(3) 0.0428(18) 0.0303(15) 0.0001(14) -0.0206(16) 0.0009(18)
C12 0.075(2) 0.057(2) 0.0429(17) 0.0072(15) 0.0219(15) 0.0006(17)
C13 0.0620(19) 0.0261(14) 0.0430(16) 0.0009(12) -0.0014(14) 0.0109(13)
C14 0.089(2) 0.0426(17) 0.0343(15) -0.0030(13) 0.0149(16) 0.0219(16)
C15 0.0359(17) 0.0471(18) 0.089(2) -0.0116(17) -0.0008(16) 0.0092(14)

loop_
_geom_bond_atom_site_label_1
_geom_bond_atom_site_label_2
_geom_bond_distance
_geom_bond_site_symmetry_2
_geom_bond_publ_flag
P1 N2 1.7331(17) . ?
P1 N1 1.7354(17) . ?
P1 C1 1.901(2) . ?
P1 Al1 2.5881(8) . ?
Al1 N2 1.8313(19) . ?
Al1 N1 1.8473(18) . ?
Al1 N3 2.030(2) . ?
Al1 H1 1.497(15) . ?
N1 C5 1.493(3) . ?
N2 C9 1.472(3) . ?
N3 C15 1.481(3) . ?
N3 C14 1.486(3) . ?
N3 C13 1.496(3) . ?
C1 C2 1.515(3) . ?
C1 C4 1.535(3) . ?
C1 C3 1.539(3) . ?
C2 H2A 0.9800 . ?
C2 H2B 0.9800 . ?
C2 H2C 0.9800 . ?
C3 H3A 0.9800 . ?
C3 H3B 0.9800 . ?
C3 H3C 0.9800 . ?
C4 H4A 0.9800 . ?
C4 H4B 0.9800 . ?
C4 H4C 0.9800 . ?
C5 C7 1.525(3) . ?
C5 C8 1.528(3) . ?
C5 C6 1.533(3) . ?
C6 H6A 0.9800 . ?
C6 H6B 0.9800 . ?
C6 H6C 0.9800 . ?
C7 H7A 0.9800 . ?
C7 H7B 0.9800 . ?
C7 H7C 0.9800 . ?
C8 H8A 0.9800 . ?
C8 H8B 0.9800 . ?
C8 H8C 0.9800 . ?
C9 C10 1.500(3) . ?
C9 C11 1.507(4) . ?
C9 C12 1.573(4) . ?
C10 H10A 0.9800 . ?
C10 H10B 0.9800 . ?
C10 H10C 0.9800 . ?
C11 H11A 0.9800 . ?
C11 H11B 0.9800 . ?
C11 H11C 0.9800 . ?
C12 H12A 0.9800 . ?
C12 H12B 0.9800 . ?
C12 H12C 0.9800 . ?
C13 H13A 0.9800 . ?
C13 H13B 0.9800 . ?
C13 H13C 0.9800 . ?
C14 H14A 0.9800 . ?
C14 H14B 0.9800 . ?
C14 H14C 0.9800 . ?
C15 H15A 0.9800 . ?
C15 H15B 0.9800 . ?
C15 H15C 0.9800 . ?
